data_7708390
loop_
_publ_author_name
'Ilichev, Vasily A.'
'Silantyeva, Liubov I.'
'Rogozhin, Anton F.'
'Yablonskiy, Artem N.'
'Andreev, Boris A.'
'Rumyantsev, Roman V.'
'Fukin, Georgy K.'
'Bochkarev, Mikhail N.'

_publ_section_title
;
 Luminescence thermochromism in novel mixed Eu(ii)--Cu(i) iodide
;
_journal_name_full 'Dalton Transactions'
_journal_paper_doi 10.1039/D1DT02384E
_journal_year 2021
_chemical_formula_sum 'C16 H40 Cu2 Eu I4 O8'
_chemical_formula_weight 1147.12
_space_group_crystal_system orthorhombic
_space_group_IT_number 33
_space_group_name_Hall 'P 2c -2n'
_space_group_name_H-M_alt 'P n a 21'
_atom_sites_solution_hydrogens geom
_atom_sites_solution_primary dual
_atom_sites_solution_secondary difmap
_audit_creation_method SHELXL-2018/3
_audit_update_record
;
2020-10-07 deposited with the CCDC.	2021-09-06 downloaded from the CCDC.
;
_cell_angle_alpha 90
_cell_angle_beta 90
_cell_angle_gamma 90
_cell_formula_units_Z 4
_cell_length_a 15.8800(4)
_cell_length_b 12.7849(3)
_cell_length_c 16.1773(4)
_cell_measurement_reflns_used 20459
_cell_measurement_temperature 100(2)
_cell_measurement_theta_max 31.9220
_cell_measurement_theta_min 3.6350
_cell_volume 3284.38(14)
_computing_cell_refinement 'CrysAlisPro 1.171.40.84a (Rigaku OD, 2020)'
_computing_data_collection 'CrysAlisPro 1.171.40.84a (Rigaku OD, 2020)'
_computing_data_reduction 'CrysAlisPro 1.171.40.84a (Rigaku OD, 2020)'
_computing_molecular_graphics \^A
_computing_publication_material \^A
_computing_structure_refinement \^A
_computing_structure_solution \^A
_diffrn_ambient_temperature 100(2)
_diffrn_measured_fraction_theta_full 0.998
_diffrn_measured_fraction_theta_max 0.999
_diffrn_measurement_device_type 'Xcalibur EOS'
_diffrn_measurement_method '\w scans'
_diffrn_radiation_monochromator graphite
_diffrn_radiation_source 'Enhance (Mo) X-ray Source'
_diffrn_radiation_type MoK\a
_diffrn_radiation_wavelength 0.71073
_diffrn_reflns_av_R_equivalents 0.0420
_diffrn_reflns_av_unetI/netI 0.0261
_diffrn_reflns_Laue_measured_fraction_full 0.998
_diffrn_reflns_Laue_measured_fraction_max 0.999
_diffrn_reflns_limit_h_max 22
_diffrn_reflns_limit_h_min -22
_diffrn_reflns_limit_k_max 18
_diffrn_reflns_limit_k_min -18
_diffrn_reflns_limit_l_max 22
_diffrn_reflns_limit_l_min -22
_diffrn_reflns_number 62458
_diffrn_reflns_point_group_measured_fraction_full 0.998
_diffrn_reflns_point_group_measured_fraction_max 0.999
_diffrn_reflns_theta_full 25.242
_diffrn_reflns_theta_max 30.034
_diffrn_reflns_theta_min 3.020
_exptl_absorpt_coefficient_mu 6.960
_exptl_absorpt_correction_T_max 0.225
_exptl_absorpt_correction_T_min 0.104
_exptl_absorpt_correction_type analytical
_exptl_absorpt_process_details
;
CrysAlisPro 1.171.40.84a (Rigaku Oxford Diffraction, 2020)
Analytical numeric absorption correction using a multifaceted crystal
model based on expressions derived by R.C. Clark & J.S. Reid.
(Clark, R. C. & Reid, J. S. (1995). Acta Cryst. A51, 887-897)
Empirical absorption correction using spherical harmonics,
implemented in SCALE3 ABSPACK scaling algorithm.
;
_exptl_crystal_colour colorless
_exptl_crystal_density_diffrn 2.320
_exptl_crystal_description prism
_exptl_crystal_F_000 2132
_exptl_crystal_preparation Luminescent
_exptl_crystal_size_max 0.560
_exptl_crystal_size_mid 0.390
_exptl_crystal_size_min 0.350
_refine_diff_density_max 1.855
_refine_diff_density_min -1.176
_refine_diff_density_rms 0.127
_refine_ls_abs_structure_details
;
 Classical Flack method preferred over Parsons because s.u. lower.
;
_refine_ls_abs_structure_Flack -0.01(3)
_refine_ls_extinction_method none
_refine_ls_goodness_of_fit_ref 1.034
_refine_ls_hydrogen_treatment constr
_refine_ls_matrix_type full
_refine_ls_number_parameters 331
_refine_ls_number_reflns 9595
_refine_ls_number_restraints 55
_refine_ls_restrained_S_all 1.031
_refine_ls_R_factor_all 0.0515
_refine_ls_R_factor_gt 0.0475
_refine_ls_shift/su_max 0.000
_refine_ls_shift/su_mean 0.000
_refine_ls_structure_factor_coef Fsqd
_refine_ls_weighting_details 'w=1/[\s^2^(Fo^2^)+(0.0721P)^2^+20.9332P] where P=(Fo^2^+2Fc^2^)/3'
_refine_ls_weighting_scheme calc
_refine_ls_wR_factor_gt 0.1151
_refine_ls_wR_factor_ref 0.1180
_reflns_Friedel_coverage 0.936
_reflns_Friedel_fraction_full 0.999
_reflns_Friedel_fraction_max 0.999
_reflns_number_gt 8949
_reflns_number_total 9595
_reflns_threshold_expression 'I > 2\s(I)'
_cod_data_source_file d1dt02384e2.cif
_cod_data_source_block Eu(THF)4ICuI2CuI_new
_cod_original_cell_volume 3284.40(14)
_cod_database_code 7708390
_shelx_shelxl_version_number 2018/3
_shelx_space_group_comment
;
The symmetry employed for this shelxl refinement is uniquely defined
by the following loop, which should always be used as a source of
symmetry information in preference to the above space-group names.
They are only intended as comments.
;
_shelx_estimated_absorpt_t_min 0.112
_shelx_estimated_absorpt_t_max 0.194
_oxdiff_exptl_absorpt_empirical_full_min 0.666
_oxdiff_exptl_absorpt_empirical_full_max 2.441
_oxdiff_exptl_absorpt_empirical_details
;
Empirical correction (ABSPACK) includes:
- Absorption correction using spherical harmonics
- Frame scaling
;

loop_
_space_group_symop_operation_xyz
'x, y, z'
'-x, -y, z+1/2'
'x+1/2, -y+1/2, z'
'-x+1/2, y+1/2, z+1/2'

loop_
_atom_site_label
_atom_site_type_symbol
_atom_site_fract_x
_atom_site_fract_y
_atom_site_fract_z
_atom_site_U_iso_or_equiv
_atom_site_adp_type
_atom_site_occupancy
_atom_site_site_symmetry_order
_atom_site_calc_flag
_atom_site_refinement_flags_posn
_atom_site_refinement_flags_adp
_atom_site_refinement_flags_occupancy
_atom_site_disorder_assembly
_atom_site_disorder_group
Eu1 Eu 0.20727(3) 0.52902(3) 0.51560(3) 0.01406(10) Uani 1 1 d . . . . .
Cu1 Cu 0.63484(10) 0.44472(12) 0.42266(11) 0.0303(3) Uani 1 1 d . . . . .
Cu2 Cu 0.74891(10) 0.47056(12) 0.53762(10) 0.0290(3) Uani 1 1 d . . . . .
I1 I 0.53398(5) 0.36151(7) 0.32444(6) 0.03357(19) Uani 1 1 d . . . . .
I2 I 0.79152(5) 0.48253(6) 0.38479(5) 0.02878(18) Uani 1 1 d . . . . .
I3 I 0.59304(6) 0.50739(7) 0.56858(7) 0.0390(2) Uani 1 1 d . . . . .
I4 I 0.84646(6) 0.43273(9) 0.65425(6) 0.0404(2) Uani 1 1 d . . . . .
O1 O 0.2988(14) 0.6269(19) 0.4037(13) 0.030(4) Uani 0.524(19) 1 d D . P A 1
O2 O 0.135(2) 0.674(3) 0.429(2) 0.032(6) Uani 0.524(19) 1 d D . P A 1
C1 C 0.3731(17) 0.586(3) 0.366(2) 0.037(6) Uani 0.524(19) 1 d D U P A 1
H1A H 0.410353 0.643332 0.349835 0.056 Uiso 0.524(19) 1 calc R U P A 1
H1B H 0.357541 0.545379 0.316578 0.056 Uiso 0.524(19) 1 calc R U P A 1
H1C H 0.402401 0.539948 0.405057 0.056 Uiso 0.524(19) 1 calc R U P A 1
C2 C 0.258(2) 0.702(2) 0.3518(15) 0.037(6) Uani 0.524(19) 1 d D . P A 1
H2A H 0.231971 0.666193 0.303686 0.045 Uiso 0.524(19) 1 calc R U P A 1
H2B H 0.299109 0.753504 0.331203 0.045 Uiso 0.524(19) 1 calc R U P A 1
C3 C 0.1896(19) 0.756(2) 0.4036(18) 0.040(5) Uani 0.524(19) 1 d D . P A 1
H3A H 0.214654 0.791772 0.452215 0.049 Uiso 0.524(19) 1 calc R U P A 1
H3B H 0.158829 0.808795 0.370129 0.049 Uiso 0.524(19) 1 calc R U P A 1
C4 C 0.053(3) 0.715(5) 0.445(3) 0.040(9) Uani 0.524(19) 1 d D . P A 1
H4A H 0.025587 0.732848 0.392638 0.060 Uiso 0.524(19) 1 calc R U P A 1
H4B H 0.058164 0.777748 0.479265 0.060 Uiso 0.524(19) 1 calc R U P A 1
H4C H 0.019370 0.662400 0.474180 0.060 Uiso 0.524(19) 1 calc R U P A 1
O1' O 0.2711(16) 0.617(2) 0.3813(15) 0.030(4) Uani 0.476(19) 1 d D . P A 2
O2' O 0.124(3) 0.682(3) 0.4519(19) 0.032(6) Uani 0.476(19) 1 d D . P A 2
C1' C 0.3480(18) 0.590(3) 0.341(2) 0.037(6) Uani 0.476(19) 1 d D U P A 2
H1'A H 0.341372 0.598745 0.280846 0.056 Uiso 0.476(19) 1 calc R U P A 2
H1'B H 0.362206 0.516768 0.352753 0.056 Uiso 0.476(19) 1 calc R U P A 2
H1'C H 0.393307 0.635426 0.360512 0.056 Uiso 0.476(19) 1 calc R U P A 2
C2' C 0.249(2) 0.724(2) 0.370(2) 0.037(6) Uani 0.476(19) 1 d D . P A 2
H2'A H 0.267262 0.748730 0.314826 0.045 Uiso 0.476(19) 1 calc R U P A 2
H2'B H 0.275672 0.768035 0.412719 0.045 Uiso 0.476(19) 1 calc R U P A 2
C3' C 0.152(2) 0.730(2) 0.3772(19) 0.040(5) Uani 0.476(19) 1 d D . P A 2
H3'A H 0.134139 0.803754 0.376259 0.049 Uiso 0.476(19) 1 calc R U P A 2
H3'B H 0.126257 0.693874 0.329263 0.049 Uiso 0.476(19) 1 calc R U P A 2
C4' C 0.036(3) 0.698(6) 0.466(4) 0.040(9) Uani 0.476(19) 1 d D . P A 2
H4'A H 0.024390 0.773097 0.468036 0.060 Uiso 0.476(19) 1 calc R U P A 2
H4'B H 0.019982 0.665756 0.518741 0.060 Uiso 0.476(19) 1 calc R U P A 2
H4'C H 0.003674 0.665942 0.421120 0.060 Uiso 0.476(19) 1 calc R U P A 2
O3 O 0.0845(5) 0.4409(7) 0.4394(4) 0.0255(16) Uani 1 1 d D . . . .
O4 O 0.1228(5) 0.3866(6) 0.5958(4) 0.0249(16) Uani 1 1 d D . . . .
O5 O 0.2822(5) 0.3853(6) 0.4349(5) 0.0252(16) Uani 1 1 d D . . . .
O6 O 0.3209(5) 0.4254(6) 0.5945(5) 0.0246(16) Uani 1 1 d D . . . .
O7 O 0.289(4) 0.667(4) 0.599(4) 0.034(8) Uani 0.47(3) 1 d D . P A 1
O8 O 0.1244(18) 0.640(3) 0.626(2) 0.030(5) Uani 0.47(3) 1 d D . P A 1
C13 C 0.374(4) 0.701(8) 0.587(3) 0.039(8) Uani 0.47(3) 1 d D . P A 1
H13A H 0.404875 0.693925 0.638955 0.058 Uiso 0.47(3) 1 calc R U P A 1
H13B H 0.374176 0.774243 0.569321 0.058 Uiso 0.47(3) 1 calc R U P A 1
H13C H 0.400616 0.657655 0.544367 0.058 Uiso 0.47(3) 1 calc R U P A 1
C14 C 0.243(3) 0.754(3) 0.631(3) 0.046(7) Uani 0.47(3) 1 d D . P A 1
H14A H 0.219108 0.797429 0.586366 0.055 Uiso 0.47(3) 1 calc R U P A 1
H14B H 0.279373 0.798273 0.666613 0.055 Uiso 0.47(3) 1 calc R U P A 1
C15 C 0.173(3) 0.701(3) 0.682(3) 0.039(7) Uani 0.47(3) 1 d D . P A 1
H15A H 0.197805 0.656573 0.725776 0.047 Uiso 0.47(3) 1 calc R U P A 1
H15B H 0.137222 0.755066 0.709004 0.047 Uiso 0.47(3) 1 calc R U P A 1
C16 C 0.045(2) 0.602(4) 0.656(2) 0.037(6) Uani 0.47(3) 1 d D U P A 1
H16A H 0.004863 0.660114 0.658244 0.056 Uiso 0.47(3) 1 calc R U P A 1
H16B H 0.052480 0.572243 0.710958 0.056 Uiso 0.47(3) 1 calc R U P A 1
H16C H 0.023905 0.548233 0.618011 0.056 Uiso 0.47(3) 1 calc R U P A 1
O7' O 0.292(4) 0.681(4) 0.583(3) 0.034(8) Uani 0.53(3) 1 d D . P A 2
O8' O 0.1409(17) 0.616(2) 0.642(2) 0.030(5) Uani 0.53(3) 1 d D . P A 2
C13' C 0.379(4) 0.700(7) 0.562(2) 0.039(8) Uani 0.53(3) 1 d D . P A 2
H13D H 0.389286 0.775065 0.561457 0.058 Uiso 0.53(3) 1 calc R U P A 2
H13E H 0.391014 0.669756 0.508009 0.058 Uiso 0.53(3) 1 calc R U P A 2
H13F H 0.414965 0.666696 0.604068 0.058 Uiso 0.53(3) 1 calc R U P A 2
C14' C 0.259(2) 0.731(3) 0.654(3) 0.046(7) Uani 0.53(3) 1 d D . P A 2
H14C H 0.273637 0.806633 0.652167 0.055 Uiso 0.53(3) 1 calc R U P A 2
H14D H 0.285808 0.701403 0.704185 0.055 Uiso 0.53(3) 1 calc R U P A 2
C15' C 0.163(2) 0.721(2) 0.663(3) 0.039(7) Uani 0.53(3) 1 d D . P A 2
H15C H 0.145226 0.736884 0.720183 0.047 Uiso 0.53(3) 1 calc R U P A 2
H15D H 0.134163 0.770539 0.625106 0.047 Uiso 0.53(3) 1 calc R U P A 2
C16' C 0.0623(19) 0.599(3) 0.6830(19) 0.037(6) Uani 0.53(3) 1 d D U P A 2
H16D H 0.072207 0.589540 0.742311 0.056 Uiso 0.53(3) 1 calc R U P A 2
H16E H 0.035169 0.536614 0.660369 0.056 Uiso 0.53(3) 1 calc R U P A 2
H16F H 0.025774 0.659969 0.674411 0.056 Uiso 0.53(3) 1 calc R U P A 2
C5 C 0.0550(9) 0.4661(12) 0.3584(6) 0.034(3) Uani 1 1 d D . . . .
H5A H -0.004461 0.486467 0.361159 0.052 Uiso 1 1 calc R U . . .
H5B H 0.061004 0.404961 0.322337 0.052 Uiso 1 1 calc R U . . .
H5C H 0.088127 0.524270 0.335997 0.052 Uiso 1 1 calc R U . . .
C6 C 0.0259(6) 0.3765(9) 0.4830(6) 0.028(2) Uani 1 1 d D . . . .
H6A H -0.002971 0.328545 0.444211 0.034 Uiso 1 1 calc R U . . .
H6B H -0.017062 0.420323 0.510641 0.034 Uiso 1 1 calc R U . . .
C7 C 0.0757(8) 0.3136(8) 0.5474(7) 0.033(3) Uani 1 1 d D . . . .
H7A H 0.036763 0.273450 0.583095 0.040 Uiso 1 1 calc R U . . .
H7B H 0.114195 0.263911 0.519590 0.040 Uiso 1 1 calc R U . . .
C8 C 0.1479(9) 0.3398(12) 0.6722(7) 0.038(3) Uani 1 1 d D . . . .
H8A H 0.097883 0.317512 0.702927 0.056 Uiso 1 1 calc R U . . .
H8B H 0.179469 0.390941 0.705073 0.056 Uiso 1 1 calc R U . . .
H8C H 0.183718 0.279030 0.660954 0.056 Uiso 1 1 calc R U . . .
C9 C 0.2568(9) 0.3496(12) 0.3551(7) 0.036(3) Uani 1 1 d D . . . .
H9A H 0.306187 0.324725 0.324582 0.054 Uiso 1 1 calc R U . . .
H9B H 0.230443 0.407291 0.324728 0.054 Uiso 1 1 calc R U . . .
H9C H 0.216293 0.292277 0.361213 0.054 Uiso 1 1 calc R U . . .
C10 C 0.3185(7) 0.3027(8) 0.4824(7) 0.032(2) Uani 1 1 d D . . . .
H10A H 0.353756 0.257675 0.446636 0.038 Uiso 1 1 calc R U . . .
H10B H 0.273609 0.259125 0.507236 0.038 Uiso 1 1 calc R U . . .
C11 C 0.3724(6) 0.3527(9) 0.5504(7) 0.031(3) Uani 1 1 d D . . . .
H11A H 0.393739 0.298143 0.588431 0.038 Uiso 1 1 calc R U . . .
H11B H 0.421263 0.389215 0.525605 0.038 Uiso 1 1 calc R U . . .
C12 C 0.3592(8) 0.4517(12) 0.6718(6) 0.033(3) Uani 1 1 d D . . . .
H12A H 0.367690 0.387911 0.704335 0.049 Uiso 1 1 calc R U . . .
H12B H 0.322452 0.499732 0.702207 0.049 Uiso 1 1 calc R U . . .
H12C H 0.413677 0.485375 0.661728 0.049 Uiso 1 1 calc R U . . .

loop_
_atom_site_aniso_label
_atom_site_aniso_U_11
_atom_site_aniso_U_22
_atom_site_aniso_U_33
_atom_site_aniso_U_23
_atom_site_aniso_U_13
_atom_site_aniso_U_12
Eu1 0.01380(19) 0.01427(18) 0.01411(18) -0.00122(18) 0.00127(17) -0.00013(14)
Cu1 0.0269(7) 0.0250(7) 0.0388(8) 0.0041(6) 0.0009(6) 0.0001(5)
Cu2 0.0291(7) 0.0258(7) 0.0321(8) -0.0040(6) 0.0028(5) -0.0047(5)
I1 0.0287(4) 0.0410(4) 0.0311(4) 0.0072(3) -0.0012(3) -0.0027(3)
I2 0.0250(4) 0.0301(4) 0.0313(4) 0.0085(3) 0.0055(3) 0.0014(3)
I3 0.0291(4) 0.0347(4) 0.0533(5) -0.0137(4) 0.0164(4) -0.0070(3)
I4 0.0401(5) 0.0586(6) 0.0226(3) -0.0104(4) -0.0003(3) -0.0009(4)
O1 0.040(12) 0.032(7) 0.018(10) 0.009(7) 0.006(6) 0.003(8)
O2 0.034(10) 0.030(7) 0.031(17) 0.005(10) -0.001(10) 0.010(7)
C1 0.034(12) 0.042(8) 0.035(13) -0.007(11) 0.014(9) -0.008(10)
C2 0.080(15) 0.012(12) 0.019(14) -0.003(10) 0.000(11) -0.010(10)
C3 0.058(16) 0.025(10) 0.038(13) 0.004(8) -0.002(10) 0.005(9)
C4 0.036(18) 0.05(2) 0.04(3) 0.002(16) -0.006(13) 0.019(16)
O1' 0.040(12) 0.032(7) 0.018(10) 0.009(7) 0.006(6) 0.003(8)
O2' 0.034(10) 0.030(7) 0.031(17) 0.005(10) -0.001(10) 0.010(7)
C1' 0.034(12) 0.042(8) 0.035(13) -0.007(11) 0.014(9) -0.008(10)
C2' 0.080(15) 0.012(12) 0.019(14) -0.003(10) 0.000(11) -0.010(10)
C3' 0.058(16) 0.025(10) 0.038(13) 0.004(8) -0.002(10) 0.005(9)
C4' 0.036(18) 0.05(2) 0.04(3) 0.002(16) -0.006(13) 0.019(16)
O3 0.022(4) 0.036(4) 0.018(3) 0.004(3) -0.007(3) -0.009(3)
O4 0.029(4) 0.029(4) 0.016(3) 0.003(3) -0.004(3) -0.007(3)
O5 0.029(4) 0.023(4) 0.023(4) -0.010(3) 0.001(3) 0.003(3)
O6 0.020(3) 0.027(4) 0.027(4) -0.001(3) -0.003(3) 0.006(3)
O7 0.033(6) 0.029(12) 0.04(2) 0.004(13) -0.007(9) -0.015(8)
O8 0.031(10) 0.025(12) 0.035(13) -0.009(8) 0.009(9) 0.010(7)
C13 0.032(9) 0.064(11) 0.02(2) 0.00(3) -0.003(18) -0.027(9)
C14 0.058(18) 0.020(16) 0.06(2) -0.014(13) -0.027(14) 0.005(11)
C15 0.063(14) 0.021(13) 0.03(2) -0.004(11) -0.018(12) 0.020(11)
C16 0.039(11) 0.050(9) 0.023(14) 0.001(12) 0.015(10) 0.009(9)
O7' 0.033(6) 0.029(12) 0.04(2) 0.004(13) -0.007(9) -0.015(8)
O8' 0.031(10) 0.025(12) 0.035(13) -0.009(8) 0.009(9) 0.010(7)
C13' 0.032(9) 0.064(11) 0.02(2) 0.00(3) -0.003(18) -0.027(9)
C14' 0.058(18) 0.020(16) 0.06(2) -0.014(13) -0.027(14) 0.005(11)
C15' 0.063(14) 0.021(13) 0.03(2) -0.004(11) -0.018(12) 0.020(11)
C16' 0.039(11) 0.050(9) 0.023(14) 0.001(12) 0.015(10) 0.009(9)
C5 0.033(6) 0.052(8) 0.018(5) -0.001(5) -0.006(5) -0.006(6)
C6 0.024(5) 0.040(6) 0.021(5) -0.004(5) 0.001(4) -0.012(5)
C7 0.041(7) 0.026(6) 0.033(6) -0.001(5) -0.001(5) -0.016(5)
C8 0.039(7) 0.043(7) 0.030(6) 0.019(6) -0.007(5) -0.015(6)
C9 0.034(6) 0.047(8) 0.028(6) -0.019(6) -0.003(5) 0.000(6)
C10 0.027(6) 0.023(5) 0.044(7) -0.006(5) -0.001(5) 0.007(4)
C11 0.018(5) 0.035(6) 0.041(7) -0.008(5) -0.006(4) 0.011(4)
C12 0.024(5) 0.051(8) 0.024(6) -0.004(5) -0.006(4) 0.006(5)

loop_
_atom_type_symbol
_atom_type_description
_atom_type_scat_dispersion_real
_atom_type_scat_dispersion_imag
_atom_type_scat_source
C C 0.0033 0.0016 'International Tables Vol C Tables 4.2.6.8 and 6.1.1.4'
H H 0.0000 0.0000 'International Tables Vol C Tables 4.2.6.8 and 6.1.1.4'
Cu Cu 0.3201 1.2651 'International Tables Vol C Tables 4.2.6.8 and 6.1.1.4'
Eu Eu -0.1578 3.6682 'International Tables Vol C Tables 4.2.6.8 and 6.1.1.4'
I I -0.4742 1.8119 'International Tables Vol C Tables 4.2.6.8 and 6.1.1.4'
O O 0.0106 0.0060 'International Tables Vol C Tables 4.2.6.8 and 6.1.1.4'

loop_
_geom_angle_atom_site_label_1
_geom_angle_atom_site_label_2
_geom_angle_atom_site_label_3
_geom_angle
_geom_angle_site_symmetry_1
_geom_angle_site_symmetry_3
_geom_angle_publ_flag
O5 Eu1 O8' 156.4(6) . . ?
O5 Eu1 O3 78.0(3) . . ?
O8' Eu1 O3 105.2(7) . . ?
O5 Eu1 O7 121.9(11) . . ?
O3 Eu1 O7 159.3(12) . . ?
O5 Eu1 O2' 125.6(7) . . ?
O8' Eu1 O2' 77.2(9) . . ?
O3 Eu1 O2' 75.5(10) . . ?
O5 Eu1 O6 63.7(2) . . ?
O8' Eu1 O6 96.6(7) . . ?
O3 Eu1 O6 123.0(3) . . ?
O7 Eu1 O6 75.0(13) . . ?
O2' Eu1 O6 161.5(10) . . ?
O5 Eu1 O2 116.3(7) . . ?
O3 Eu1 O2 73.5(8) . . ?
O7 Eu1 O2 91.0(16) . . ?
O6 Eu1 O2 161.1(7) . . ?
O5 Eu1 O7' 120.6(10) . . ?
O8' Eu1 O7' 63.6(11) . . ?
O3 Eu1 O7' 157.2(12) . . ?
O2' Eu1 O7' 82.5(16) . . ?
O6 Eu1 O7' 79.2(12) . . ?
O5 Eu1 O4 89.5(3) . . ?
O8' Eu1 O4 72.1(6) . . ?
O3 Eu1 O4 62.7(2) . . ?
O7 Eu1 O4 118.6(14) . . ?
O2' Eu1 O4 117.6(8) . . ?
O6 Eu1 O4 75.8(3) . . ?
O2 Eu1 O4 122.7(7) . . ?
O7' Eu1 O4 125.4(11) . . ?
O5 Eu1 O8 165.7(7) . . ?
O3 Eu1 O8 100.5(7) . . ?
O7 Eu1 O8 61.8(13) . . ?
O6 Eu1 O8 106.9(7) . . ?
O2 Eu1 O8 76.3(10) . . ?
O4 Eu1 O8 77.4(7) . . ?
O5 Eu1 O1 74.5(5) . . ?
O3 Eu1 O1 107.3(5) . . ?
O7 Eu1 O1 75.8(15) . . ?
O6 Eu1 O1 101.4(5) . . ?
O2 Eu1 O1 62.2(7) . . ?
O4 Eu1 O1 163.0(6) . . ?
O8 Eu1 O1 119.1(9) . . ?
O5 Eu1 O1' 72.9(6) . . ?
O8' Eu1 O1' 129.1(8) . . ?
O3 Eu1 O1' 94.7(6) . . ?
O2' Eu1 O1' 63.1(8) . . ?
O6 Eu1 O1' 110.9(6) . . ?
O7' Eu1 O1' 80.1(12) . . ?
O4 Eu1 O1' 154.3(6) . . ?
I1 Cu1 I3 123.38(7) . . ?
I1 Cu1 I2 122.82(8) . . ?
I3 Cu1 I2 113.76(7) . . ?
I1 Cu1 Cu2 161.98(8) . . ?
I3 Cu1 Cu2 59.24(6) . . ?
I2 Cu1 Cu2 58.88(5) . . ?
I4 Cu2 I2 125.27(7) . . ?
I4 Cu2 I3 119.18(7) . . ?
I2 Cu2 I3 115.51(7) . . ?
I4 Cu2 Cu1 160.92(8) . . ?
I2 Cu2 Cu1 60.38(6) . . ?
I3 Cu2 Cu1 59.65(6) . . ?
Cu2 I2 Cu1 60.75(6) . . ?
Cu2 I3 Cu1 61.10(5) . . ?
C2 O1 C1 112(2) . . ?
C2 O1 Eu1 118.0(19) . . ?
C1 O1 Eu1 125(2) . . ?
C4 O2 C3 109(3) . . ?
C4 O2 Eu1 125(2) . . ?
C3 O2 Eu1 114(3) . . ?
O1 C1 H1A 109.5 . . ?
O1 C1 H1B 109.5 . . ?
H1A C1 H1B 109.5 . . ?
O1 C1 H1C 109.5 . . ?
H1A C1 H1C 109.5 . . ?
H1B C1 H1C 109.5 . . ?
O1 C2 C3 108(2) . . ?
O1 C2 H2A 110.2 . . ?
C3 C2 H2A 110.2 . . ?
O1 C2 H2B 110.2 . . ?
C3 C2 H2B 110.2 . . ?
H2A C2 H2B 108.5 . . ?
O2 C3 C2 104(3) . . ?
O2 C3 H3A 110.9 . . ?
C2 C3 H3A 110.9 . . ?
O2 C3 H3B 110.9 . . ?
C2 C3 H3B 110.9 . . ?
H3A C3 H3B 108.9 . . ?
O2 C4 H4A 109.5 . . ?
O2 C4 H4B 109.5 . . ?
H4A C4 H4B 109.5 . . ?
O2 C4 H4C 109.5 . . ?
H4A C4 H4C 109.5 . . ?
H4B C4 H4C 109.5 . . ?
C2' O1' C1' 113(3) . . ?
C2' O1' Eu1 115(2) . . ?
C1' O1' Eu1 127(2) . . ?
C4' O2' C3' 112(3) . . ?
C4' O2' Eu1 123(2) . . ?
C3' O2' Eu1 120(3) . . ?
O1' C1' H1'A 109.5 . . ?
O1' C1' H1'B 109.5 . . ?
H1'A C1' H1'B 109.5 . . ?
O1' C1' H1'C 109.5 . . ?
H1'A C1' H1'C 109.5 . . ?
H1'B C1' H1'C 109.5 . . ?
O1' C2' C3' 106(2) . . ?
O1' C2' H2'A 110.4 . . ?
C3' C2' H2'A 110.4 . . ?
O1' C2' H2'B 110.4 . . ?
C3' C2' H2'B 110.4 . . ?
H2'A C2' H2'B 108.6 . . ?
O2' C3' C2' 111(3) . . ?
O2' C3' H3'A 109.4 . . ?
C2' C3' H3'A 109.4 . . ?
O2' C3' H3'B 109.4 . . ?
C2' C3' H3'B 109.4 . . ?
H3'A C3' H3'B 108.0 . . ?
O2' C4' H4'A 109.5 . . ?
O2' C4' H4'B 109.5 . . ?
H4'A C4' H4'B 109.5 . . ?
O2' C4' H4'C 109.5 . . ?
H4'A C4' H4'C 109.5 . . ?
H4'B C4' H4'C 109.5 . . ?
C5 O3 C6 111.7(9) . . ?
C5 O3 Eu1 126.2(7) . . ?
C6 O3 Eu1 120.6(6) . . ?
C7 O4 C8 110.3(9) . . ?
C7 O4 Eu1 116.9(6) . . ?
C8 O4 Eu1 125.3(7) . . ?
C10 O5 C9 111.4(9) . . ?
C10 O5 Eu1 116.5(6) . . ?
C9 O5 Eu1 124.2(7) . . ?
C11 O6 C12 110.3(8) . . ?
C11 O6 Eu1 119.2(6) . . ?
C12 O6 Eu1 127.6(7) . . ?
C14 O7 C13 107(6) . . ?
C14 O7 Eu1 118(4) . . ?
C13 O7 Eu1 128(4) . . ?
C15 O8 C16 117(4) . . ?
C15 O8 Eu1 117(3) . . ?
C16 O8 Eu1 119(3) . . ?
O7 C13 H13A 109.5 . . ?
O7 C13 H13B 109.5 . . ?
H13A C13 H13B 109.5 . . ?
O7 C13 H13C 109.5 . . ?
H13A C13 H13C 109.5 . . ?
H13B C13 H13C 109.5 . . ?
O7 C14 C15 103(4) . . ?
O7 C14 H14A 111.1 . . ?
C15 C14 H14A 111.1 . . ?
O7 C14 H14B 111.1 . . ?
C15 C14 H14B 111.1 . . ?
H14A C14 H14B 109.1 . . ?
O8 C15 C14 107(3) . . ?
O8 C15 H15A 110.3 . . ?
C14 C15 H15A 110.3 . . ?
O8 C15 H15B 110.3 . . ?
C14 C15 H15B 110.3 . . ?
H15A C15 H15B 108.6 . . ?
O8 C16 H16A 109.5 . . ?
O8 C16 H16B 109.5 . . ?
H16A C16 H16B 109.5 . . ?
O8 C16 H16C 109.5 . . ?
H16A C16 H16C 109.5 . . ?
H16B C16 H16C 109.5 . . ?
C14' O7' C13' 118(5) . . ?
C14' O7' Eu1 119(3) . . ?
C13' O7' Eu1 122(4) . . ?
C15' O8' C16' 104(3) . . ?
C15' O8' Eu1 120(3) . . ?
C16' O8' Eu1 132(2) . . ?
O7' C13' H13D 109.5 . . ?
O7' C13' H13E 109.5 . . ?
H13D C13' H13E 109.5 . . ?
O7' C13' H13F 109.5 . . ?
H13D C13' H13F 109.5 . . ?
H13E C13' H13F 109.5 . . ?
O7' C14' C15' 114(4) . . ?
O7' C14' H14C 108.8 . . ?
C15' C14' H14C 108.8 . . ?
O7' C14' H14D 108.8 . . ?
C15' C14' H14D 108.8 . . ?
H14C C14' H14D 107.7 . . ?
O8' C15' C14' 108(3) . . ?
O8' C15' H15C 110.2 . . ?
C14' C15' H15C 110.2 . . ?
O8' C15' H15D 110.2 . . ?
C14' C15' H15D 110.2 . . ?
H15C C15' H15D 108.5 . . ?
O8' C16' H16D 109.5 . . ?
O8' C16' H16E 109.5 . . ?
H16D C16' H16E 109.5 . . ?
O8' C16' H16F 109.5 . . ?
H16D C16' H16F 109.5 . . ?
H16E C16' H16F 109.5 . . ?
O3 C5 H5A 109.5 . . ?
O3 C5 H5B 109.5 . . ?
H5A C5 H5B 109.5 . . ?
O3 C5 H5C 109.5 . . ?
H5A C5 H5C 109.5 . . ?
H5B C5 H5C 109.5 . . ?
O3 C6 C7 107.6(8) . . ?
O3 C6 H6A 110.2 . . ?
C7 C6 H6A 110.2 . . ?
O3 C6 H6B 110.2 . . ?
C7 C6 H6B 110.2 . . ?
H6A C6 H6B 108.5 . . ?
O4 C7 C6 107.5(8) . . ?
O4 C7 H7A 110.2 . . ?
C6 C7 H7A 110.2 . . ?
O4 C7 H7B 110.2 . . ?
C6 C7 H7B 110.2 . . ?
H7A C7 H7B 108.5 . . ?
O4 C8 H8A 109.5 . . ?
O4 C8 H8B 109.5 . . ?
H8A C8 H8B 109.5 . . ?
O4 C8 H8C 109.5 . . ?
H8A C8 H8C 109.5 . . ?
H8B C8 H8C 109.5 . . ?
O5 C9 H9A 109.5 . . ?
O5 C9 H9B 109.5 . . ?
H9A C9 H9B 109.5 . . ?
O5 C9 H9C 109.5 . . ?
H9A C9 H9C 109.5 . . ?
H9B C9 H9C 109.5 . . ?
O5 C10 C11 107.7(9) . . ?
O5 C10 H10A 110.2 . . ?
C11 C10 H10A 110.2 . . ?
O5 C10 H10B 110.2 . . ?
C11 C10 H10B 110.2 . . ?
H10A C10 H10B 108.5 . . ?
O6 C11 C10 108.0(8) . . ?
O6 C11 H11A 110.1 . . ?
C10 C11 H11A 110.1 . . ?
O6 C11 H11B 110.1 . . ?
C10 C11 H11B 110.1 . . ?
H11A C11 H11B 108.4 . . ?
O6 C12 H12A 109.5 . . ?
O6 C12 H12B 109.5 . . ?
H12A C12 H12B 109.5 . . ?
O6 C12 H12C 109.5 . . ?
H12A C12 H12C 109.5 . . ?
H12B C12 H12C 109.5 . . ?

loop_
_geom_bond_atom_site_label_1
_geom_bond_atom_site_label_2
_geom_bond_distance
_geom_bond_site_symmetry_2
_geom_bond_publ_flag
Eu1 O5 2.549(7) . ?
Eu1 O8' 2.55(3) . ?
Eu1 O3 2.567(7) . ?
Eu1 O7 2.57(7) . ?
Eu1 O2' 2.57(5) . ?
Eu1 O6 2.577(7) . ?
Eu1 O2 2.59(4) . ?
Eu1 O7' 2.60(6) . ?
Eu1 O4 2.608(8) . ?
Eu1 O8 2.63(4) . ?
Eu1 O1 2.64(2) . ?
Eu1 O1' 2.65(2) . ?
Cu1 I1 2.4943(19) . ?
Cu1 I3 2.580(2) . ?
Cu1 I2 2.6076(18) . ?
Cu1 Cu2 2.617(2) . ?
Cu2 I4 2.489(2) . ?
Cu2 I2 2.5679(18) . ?
Cu2 I3 2.5689(18) . ?
O1 C2 1.429(8) . ?
O1 C1 1.430(8) . ?
O2 C4 1.428(8) . ?
O2 C3 1.428(8) . ?
C1 H1A 0.9800 . ?
C1 H1B 0.9800 . ?
C1 H1C 0.9800 . ?
C2 C3 1.539(7) . ?
C2 H2A 0.9900 . ?
C2 H2B 0.9900 . ?
C3 H3A 0.9900 . ?
C3 H3B 0.9900 . ?
C4 H4A 0.9800 . ?
C4 H4B 0.9800 . ?
C4 H4C 0.9800 . ?
O1' C2' 1.429(8) . ?
O1' C1' 1.429(8) . ?
O2' C4' 1.428(8) . ?
O2' C3' 1.429(8) . ?
C1' H1'A 0.9800 . ?
C1' H1'B 0.9800 . ?
C1' H1'C 0.9800 . ?
C2' C3' 1.540(7) . ?
C2' H2'A 0.9900 . ?
C2' H2'B 0.9900 . ?
C3' H3'A 0.9900 . ?
C3' H3'B 0.9900 . ?
C4' H4'A 0.9800 . ?
C4' H4'B 0.9800 . ?
C4' H4'C 0.9800 . ?
O3 C5 1.429(7) . ?
O3 C6 1.429(7) . ?
O4 C7 1.429(7) . ?
O4 C8 1.429(7) . ?
O5 C10 1.427(7) . ?
O5 C9 1.427(7) . ?
O6 C11 1.429(7) . ?
O6 C12 1.430(7) . ?
O7 C14 1.429(8) . ?
O7 C13 1.429(8) . ?
O8 C15 1.429(8) . ?
O8 C16 1.430(8) . ?
C13 H13A 0.9800 . ?
C13 H13B 0.9800 . ?
C13 H13C 0.9800 . ?
C14 C15 1.538(7) . ?
C14 H14A 0.9900 . ?
C14 H14B 0.9900 . ?
C15 H15A 0.9900 . ?
C15 H15B 0.9900 . ?
C16 H16A 0.9800 . ?
C16 H16B 0.9800 . ?
C16 H16C 0.9800 . ?
O7' C14' 1.429(8) . ?
O7' C13' 1.429(8) . ?
O8' C15' 1.428(8) . ?
O8' C16' 1.429(8) . ?
C13' H13D 0.9800 . ?
C13' H13E 0.9800 . ?
C13' H13F 0.9800 . ?
C14' C15' 1.538(7) . ?
C14' H14C 0.9900 . ?
C14' H14D 0.9900 . ?
C15' H15C 0.9900 . ?
C15' H15D 0.9900 . ?
C16' H16D 0.9800 . ?
C16' H16E 0.9800 . ?
C16' H16F 0.9800 . ?
C5 H5A 0.9800 . ?
C5 H5B 0.9800 . ?
C5 H5C 0.9800 . ?
C6 C7 1.535(7) . ?
C6 H6A 0.9900 . ?
C6 H6B 0.9900 . ?
C7 H7A 0.9900 . ?
C7 H7B 0.9900 . ?
C8 H8A 0.9800 . ?
C8 H8B 0.9800 . ?
C8 H8C 0.9800 . ?
C9 H9A 0.9800 . ?
C9 H9B 0.9800 . ?
C9 H9C 0.9800 . ?
C10 C11 1.534(7) . ?
C10 H10A 0.9900 . ?
C10 H10B 0.9900 . ?
C11 H11A 0.9900 . ?
C11 H11B 0.9900 . ?
C12 H12A 0.9800 . ?
C12 H12B 0.9800 . ?
C12 H12C 0.9800 . ?
